data_7044327
loop_
_publ_author_name
'Zhang, Mingdao'
'Li, Yan-Le'
'Shi, Zhen-Zhen'
'Ma, Jing'
'Zheng, Hegen'

_publ_section_title
;
 A pair of 3D enantiotopic zinc(II) complexes based on two asymmetric
 achiral ligands
;
_journal_name_full 'Dalton Trans.'
_journal_paper_doi 10.1039/C7DT03205F
_journal_year 2017
_chemical_formula_moiety '3(C40 H28 N6 O9 Zn2), 7(H2 O)'
_chemical_formula_sum 'C120 H98 N18 O34 Zn6'
_chemical_formula_weight 2728.38
_space_group_crystal_system trigonal
_space_group_IT_number 146
_space_group_name_Hall 'R 3'
_space_group_name_H-M_alt 'R 3 :H'
_symmetry_space_group_name_Hall 'R 3'
_symmetry_space_group_name_H-M 'R 3 :H'
_atom_sites_solution_hydrogens mixed
_atom_sites_solution_primary direct
_atom_sites_solution_secondary difmap
_audit_creation_method SHELXL-2016/6
_audit_update_record
;
2017-09-25 deposited with the CCDC.
2017-09-26 downloaded from the CCDC.
;
_cell_angle_alpha 90
_cell_angle_beta 90
_cell_angle_gamma 120
_cell_formula_units_Z 3
_cell_length_a 33.3463(16)
_cell_length_b 33.3463(16)
_cell_length_c 9.5459(10)
_cell_measurement_reflns_used 5060
_cell_measurement_temperature 296(2)
_cell_measurement_theta_max 24.650
_cell_measurement_theta_min 2.248
_cell_volume 9192.7(11)
_computing_cell_refinement 'Bruker SMART'
_computing_data_collection 'Bruker SMART'
_computing_data_reduction 'Bruker SAINT'
_computing_molecular_graphics 'Bruker SHELXTL'
_computing_publication_material 'Bruker SHELXTL'
_computing_structure_refinement 'SHELXL-2016/6 (Sheldrick, 2016)'
_diffrn_ambient_temperature 296(2)
_diffrn_measured_fraction_theta_full 1.000
_diffrn_measured_fraction_theta_max 1.000
_diffrn_measurement_device_type 'CCD area detector'
_diffrn_measurement_method 'phi and omega scans'
_diffrn_radiation_type MoK\a
_diffrn_radiation_wavelength 0.71073
_diffrn_reflns_av_R_equivalents 0.0802
_diffrn_reflns_av_unetI/netI 0.0910
_diffrn_reflns_Laue_measured_fraction_full 1.000
_diffrn_reflns_Laue_measured_fraction_max 1.000
_diffrn_reflns_limit_h_max 40
_diffrn_reflns_limit_h_min -32
_diffrn_reflns_limit_k_max 40
_diffrn_reflns_limit_k_min -40
_diffrn_reflns_limit_l_max 11
_diffrn_reflns_limit_l_min -11
_diffrn_reflns_number 16316
_diffrn_reflns_point_group_measured_fraction_full 0.989
_diffrn_reflns_point_group_measured_fraction_max 0.989
_diffrn_reflns_theta_full 25.242
_diffrn_reflns_theta_max 25.494
_diffrn_reflns_theta_min 2.116
_diffrn_source 'fine-focus sealed tube'
_exptl_absorpt_coefficient_mu 1.242
_exptl_absorpt_correction_T_max 0.780
_exptl_absorpt_correction_T_min 0.731
_exptl_absorpt_correction_type multi-scan
_exptl_absorpt_process_details 'SADABS (Sheldrick, 2008)'
_exptl_crystal_colour yellow
_exptl_crystal_density_diffrn 1.479
_exptl_crystal_density_method 'not measured'
_exptl_crystal_description rod
_exptl_crystal_F_000 4188
_exptl_crystal_size_max 0.260
_exptl_crystal_size_mid 0.240
_exptl_crystal_size_min 0.200
_refine_diff_density_max 0.716
_refine_diff_density_min -0.790
_refine_diff_density_rms 0.086
_refine_ls_abs_structure_details
;
 Classical Flack method preferred over Parsons because s.u. lower.
;
_refine_ls_abs_structure_Flack 0.004(19)
_refine_ls_extinction_method none
_refine_ls_goodness_of_fit_ref 0.995
_refine_ls_hydrogen_treatment constr
_refine_ls_matrix_type full
_refine_ls_number_parameters 517
_refine_ls_number_reflns 7549
_refine_ls_number_restraints 1
_refine_ls_restrained_S_all 0.995
_refine_ls_R_factor_all 0.0626
_refine_ls_R_factor_gt 0.0547
_refine_ls_shift/su_max 0.000
_refine_ls_shift/su_mean 0.000
_refine_ls_structure_factor_coef Fsqd
_refine_ls_weighting_details 'w=1/[\s^2^(Fo^2^)+(0.0660P)^2^] where P=(Fo^2^+2Fc^2^)/3'
_refine_ls_weighting_scheme calc
_refine_ls_wR_factor_gt 0.1280
_refine_ls_wR_factor_ref 0.1319
_reflns_Friedel_coverage 0.978
_reflns_Friedel_fraction_full 0.979
_reflns_Friedel_fraction_max 0.978
_reflns_number_gt 6319
_reflns_number_total 7549
_reflns_threshold_expression 'I > 2\s(I)'
_cod_data_source_file c7dt03205f2.cif
_cod_data_source_block YAO
_cod_original_cell_volume 9192.7(13)
_cod_database_code 7044327
_shelx_shelxl_version_number 2016/6
_shelx_space_group_comment
;
The symmetry employed for this shelxl refinement is uniquely defined
by the following loop, which should always be used as a source of
symmetry information in preference to the above space-group names.
They are only intended as comments.
;
_shelx_estimated_absorpt_t_min 0.738
_shelx_estimated_absorpt_t_max 0.789

loop_
_space_group_symop_operation_xyz
'x, y, z'
'-y, x-y, z'
'-x+y, -x, z'
'x+2/3, y+1/3, z+1/3'
'-y+2/3, x-y+1/3, z+1/3'
'-x+y+2/3, -x+1/3, z+1/3'
'x+1/3, y+2/3, z+2/3'
'-y+1/3, x-y+2/3, z+2/3'
'-x+y+1/3, -x+2/3, z+2/3'

loop_
_atom_site_label
_atom_site_type_symbol
_atom_site_fract_x
_atom_site_fract_y
_atom_site_fract_z
_atom_site_U_iso_or_equiv
_atom_site_adp_type
_atom_site_occupancy
_atom_site_site_symmetry_order
_atom_site_calc_flag
_atom_site_refinement_flags_posn
_atom_site_refinement_flags_adp
_atom_site_refinement_flags_occupancy
C1 C 0.5773(4) 0.1808(4) 0.5195(10) 0.048(3) Uani 1 1 d . . .
H1 H 0.564762 0.195700 0.569898 0.057 Uiso 1 1 calc R U .
C2 C 0.6065(3) 0.1681(4) 0.5919(10) 0.050(3) Uani 1 1 d . . .
H2 H 0.612570 0.174750 0.686714 0.060 Uiso 1 1 calc R U .
C3 C 0.6255(3) 0.1461(3) 0.5210(9) 0.033(2) Uani 1 1 d . . .
C4 C 0.6127(4) 0.1353(4) 0.3798(12) 0.059(3) Uani 1 1 d . . .
H4 H 0.623031 0.118611 0.328244 0.071 Uiso 1 1 calc R U .
C5 C 0.5847(4) 0.1498(4) 0.3182(11) 0.057(3) Uani 1 1 d . . .
H5 H 0.577577 0.143251 0.223728 0.068 Uiso 1 1 calc R U .
C6 C 0.4103(3) 0.1974(3) 0.1719(12) 0.049(3) Uani 1 1 d . . .
H6 H 0.433437 0.190370 0.152223 0.059 Uiso 1 1 calc R U .
C7 C 0.7587(3) 0.1780(3) 0.1488(12) 0.049(3) Uani 1 1 d . . .
H7 H 0.737210 0.184852 0.110427 0.059 Uiso 1 1 calc R U .
C8 C 0.7451(3) 0.1324(3) 0.1807(10) 0.0323(19) Uani 1 1 d . . .
C9 C 0.7799(3) 0.1257(3) 0.2345(12) 0.050(3) Uani 1 1 d . . .
H9 H 0.773304 0.096058 0.259575 0.060 Uiso 1 1 calc R U .
C10 C 0.3383(3) 0.1758(3) 0.2510(12) 0.046(3) Uani 1 1 d . . .
H10 H 0.309615 0.153078 0.284394 0.055 Uiso 1 1 calc R U .
C11 C 0.3558(3) 0.0317(3) 0.0597(10) 0.039(2) Uani 1 1 d . . .
H11 H 0.326285 0.023458 0.028391 0.046 Uiso 1 1 calc R U .
C12 C 0.3783(3) 0.0102(3) 0.0244(10) 0.042(2) Uani 1 1 d . . .
H12 H 0.368142 -0.015042 -0.035485 0.051 Uiso 1 1 calc R U .
C13 C 0.4210(3) 0.0671(3) 0.1677(8) 0.0252(17) Uani 1 1 d . . .
H13 H 0.445360 0.087758 0.224230 0.030 Uiso 1 1 calc R U .
C14 C 0.4559(3) 0.0202(3) 0.0970(8) 0.0253(17) Uani 1 1 d . . .
C15 C 0.4594(3) -0.0044(3) -0.0124(10) 0.043(2) Uani 1 1 d . . .
H15 H 0.438927 -0.012788 -0.087396 0.052 Uiso 1 1 calc R U .
C16 C 0.4935(3) -0.0170(3) -0.0120(10) 0.043(2) Uani 1 1 d . . .
H16 H 0.495241 -0.034386 -0.085434 0.052 Uiso 1 1 calc R U .
C17 C 0.5242(3) -0.0038(3) 0.0962(9) 0.0261(17) Uani 1 1 d . . .
C18 C 0.5203(3) 0.0208(4) 0.2071(10) 0.041(2) Uani 1 1 d . . .
H18 H 0.540781 0.029293 0.281974 0.050 Uiso 1 1 calc R U .
C19 C 0.4861(3) 0.0329(3) 0.2074(10) 0.040(2) Uani 1 1 d . . .
H19 H 0.483709 0.049435 0.282075 0.048 Uiso 1 1 calc R U .
C20 C 0.6977(3) 0.0944(3) 0.1573(10) 0.0297(18) Uani 1 1 d . . .
C21 C 0.6823(3) 0.0496(3) 0.2083(9) 0.034(2) Uani 1 1 d . . .
H21 H 0.702878 0.043858 0.258033 0.040 Uiso 1 1 calc R U .
C22 C 0.6375(3) 0.0137(3) 0.1873(9) 0.0311(19) Uani 1 1 d . . .
H22 H 0.628400 -0.015676 0.222405 0.037 Uiso 1 1 calc R U .
C23 C 0.6063(3) 0.0214(3) 0.1144(9) 0.0271(18) Uani 1 1 d . . .
C24 C 0.6206(3) 0.0656(3) 0.0619(10) 0.035(2) Uani 1 1 d . . .
H24 H 0.599909 0.071049 0.011575 0.042 Uiso 1 1 calc R U .
C25 C 0.6654(3) 0.1015(3) 0.0842(10) 0.037(2) Uani 1 1 d . . .
H25 H 0.674162 0.130822 0.049832 0.044 Uiso 1 1 calc R U .
C26 C 0.5511(3) -0.0578(3) 0.0379(9) 0.0286(18) Uani 1 1 d . . .
C27 C 0.5779(3) -0.0597(3) -0.0690(10) 0.034(2) Uani 1 1 d . . .
H27 H 0.602688 -0.032400 -0.102862 0.041 Uiso 1 1 calc R U .
C28 C 0.6634(3) 0.0979(3) 0.5405(10) 0.040(2) Uani 1 1 d . . .
H28 H 0.644133 0.078904 0.469647 0.047 Uiso 1 1 calc R U .
C29 C 0.6589(3) 0.1346(3) 0.5856(9) 0.0321(19) Uani 1 1 d . . .
C30 C 0.6879(3) 0.1619(3) 0.6944(10) 0.037(2) Uani 1 1 d . . .
H30 H 0.685362 0.186716 0.727758 0.045 Uiso 1 1 calc R U .
C31 C 0.5143(3) -0.0988(3) 0.0866(10) 0.038(2) Uani 1 1 d . . .
H31 H 0.495921 -0.098252 0.159003 0.046 Uiso 1 1 calc R U .
C32 C 0.4932(3) 0.1660(3) -0.1281(9) 0.0307(19) Uani 1 1 d . . .
C33 C 0.2106(3) 0.0230(3) 0.4796(8) 0.0278(18) Uani 1 1 d . . .
H33 H 0.233306 0.047155 0.532464 0.033 Uiso 1 1 calc R U .
C34 C 0.2204(3) 0.0165(3) 0.3429(8) 0.0233(17) Uani 1 1 d . . .
C35 C 0.1855(3) -0.0189(3) 0.2620(8) 0.0227(16) Uani 1 1 d . . .
C36 C 0.1424(3) -0.0474(3) 0.3211(9) 0.033(2) Uani 1 1 d . . .
H36 H 0.118897 -0.070681 0.268098 0.040 Uiso 1 1 calc R U .
C37 C 0.1343(3) -0.0409(3) 0.4594(9) 0.036(2) Uani 1 1 d . . .
H37 H 0.105675 -0.060848 0.499154 0.043 Uiso 1 1 calc R U .
C38 C 0.5092(3) 0.1752(3) 0.0216(9) 0.039(2) Uani 1 1 d . . .
C39 C 0.2671(3) 0.0481(3) 0.2793(9) 0.0270(18) Uani 1 1 d . . .
C40 C 0.4425(3) 0.1389(3) 0.4508(8) 0.0248(17) Uani 1 1 d . . .
N1 N 0.5670(3) 0.1728(3) 0.3860(8) 0.0373(18) Uani 1 1 d . . .
N2 N 0.3701(2) 0.1640(2) 0.2215(7) 0.0330(17) Uani 1 1 d . . .
N3 N 0.3817(2) 0.0678(2) 0.1489(7) 0.0270(15) Uani 1 1 d . . .
N4 N 0.4207(2) 0.0330(2) 0.0950(7) 0.0249(14) Uani 1 1 d . . .
N5 N 0.5597(2) -0.0154(2) 0.0968(8) 0.0317(16) Uani 1 1 d . . .
N6 N 0.5633(5) 0.2935(5) 0.3789(13) 0.090 Uani 1 1 d . . .
O2 O 0.3013(2) 0.0658(2) 0.3669(6) 0.0374(15) Uani 1 1 d . . .
O3 O 0.2717(2) 0.0560(2) 0.1535(6) 0.0423(16) Uani 1 1 d . . .
O4 O 0.39880(18) 0.1117(2) 0.4440(6) 0.0300(13) Uani 1 1 d . . .
O5 O 0.4663(2) 0.1586(2) 0.3470(6) 0.0327(13) Uani 1 1 d . . .
O6 O 0.5105(2) 0.2092(2) 0.0838(7) 0.0473(17) Uani 1 1 d . . .
O7 O 0.5198(2) 0.1485(3) 0.0827(7) 0.0555(19) Uani 1 1 d . . .
O1 O 0.6033(3) 0.2463(3) 0.1701(13) 0.101(3) Uani 1 1 d . . .
H1A H 0.612963 0.278260 0.187069 0.152 Uiso 1 1 d R U .
H1B H 0.625823 0.239410 0.207899 0.152 Uiso 1 1 d R U .
O9 O 0.5432(3) 0.2528(3) 0.3979(9) 0.079(3) Uani 1 1 d . . .
O10 O 0.5824(4) 0.3114(4) 0.2645(14) 0.115 Uani 1 1 d . . .
O11 O 0.5277(4) 0.3063(4) 0.0034(13) 0.126 Uani 1 1 d . . .
H11A H 0.532270 0.283451 0.009146 0.190 Uiso 1 1 d R U .
H11B H 0.554020 0.330831 -0.000264 0.190 Uiso 1 1 d R U .
O12 O 0.5522(10) 0.4012(12) 0.943(2) 0.41(2) Uani 1 1 d . . .
H12A H 0.557003 0.380129 0.911222 0.616 Uiso 1 1 d R U .
H12B H 0.577113 0.427209 0.939342 0.616 Uiso 1 1 d R U .
O13 O 0.666667 0.333333 0.745(8) 0.45(4) Uani 1 3 d S T P
H13A H 0.650230 0.344870 0.771018 0.681 Uiso 0.3333 1 d R U P
H13B H 0.663600 0.312610 0.802628 0.681 Uiso 0.3333 1 d R U P
Zn1 Zn 0.36082(3) 0.10110(3) 0.27277(8) 0.0237(2) Uani 1 1 d . . .
Zn2 Zn 0.53442(3) 0.20144(3) 0.27653(10) 0.0332(3) Uani 1 1 d . . .

loop_
_atom_site_aniso_label
_atom_site_aniso_U_11
_atom_site_aniso_U_22
_atom_site_aniso_U_33
_atom_site_aniso_U_23
_atom_site_aniso_U_13
_atom_site_aniso_U_12
C1 0.054(6) 0.064(7) 0.045(6) -0.001(5) -0.002(5) 0.044(6)
C2 0.049(6) 0.084(8) 0.035(5) -0.002(5) -0.011(5) 0.047(6)
C3 0.029(5) 0.037(5) 0.038(5) -0.002(4) -0.006(4) 0.020(4)
C4 0.075(8) 0.072(8) 0.060(7) -0.024(6) -0.026(6) 0.060(7)
C5 0.072(8) 0.082(8) 0.040(6) -0.023(6) -0.026(5) 0.055(7)
C6 0.036(5) 0.035(5) 0.089(8) 0.019(5) 0.017(5) 0.026(5)
C7 0.032(5) 0.029(5) 0.088(8) -0.007(5) -0.022(5) 0.016(4)
C8 0.025(4) 0.022(4) 0.047(5) -0.005(4) -0.003(4) 0.010(4)
C9 0.028(5) 0.022(5) 0.094(8) 0.005(5) -0.008(5) 0.008(4)
C10 0.030(5) 0.022(5) 0.088(8) 0.011(5) 0.013(5) 0.014(4)
C11 0.031(5) 0.051(6) 0.044(5) -0.020(4) -0.014(4) 0.028(5)
C12 0.026(5) 0.042(5) 0.063(7) -0.031(5) -0.020(4) 0.020(4)
C13 0.022(4) 0.024(4) 0.029(4) 0.000(3) -0.002(3) 0.011(3)
C14 0.019(4) 0.026(4) 0.031(5) -0.002(3) -0.001(3) 0.012(3)
C15 0.038(5) 0.060(7) 0.047(6) -0.029(5) -0.024(4) 0.035(5)
C16 0.044(6) 0.052(6) 0.048(6) -0.026(5) -0.010(5) 0.035(5)
C17 0.019(4) 0.023(4) 0.039(5) -0.007(3) -0.006(3) 0.012(3)
C18 0.033(5) 0.061(6) 0.045(6) -0.021(5) -0.014(4) 0.035(5)
C19 0.046(6) 0.049(6) 0.040(5) -0.020(4) -0.007(4) 0.035(5)
C20 0.022(4) 0.021(4) 0.046(5) -0.004(4) -0.004(4) 0.010(4)
C21 0.027(5) 0.030(5) 0.041(5) 0.003(4) -0.005(4) 0.013(4)
C22 0.021(4) 0.022(4) 0.048(5) 0.002(4) 0.002(4) 0.010(4)
C23 0.018(4) 0.026(4) 0.036(5) -0.006(3) 0.000(3) 0.010(4)
C24 0.028(5) 0.028(5) 0.051(6) -0.001(4) -0.007(4) 0.014(4)
C25 0.031(5) 0.022(4) 0.057(6) -0.001(4) -0.004(4) 0.013(4)
C26 0.019(4) 0.025(4) 0.045(5) -0.011(4) -0.007(4) 0.013(4)
C27 0.023(4) 0.022(4) 0.049(6) 0.000(4) 0.005(4) 0.005(4)
C28 0.033(5) 0.033(5) 0.049(6) -0.013(4) -0.017(4) 0.014(4)
C29 0.024(4) 0.036(5) 0.040(5) 0.000(4) -0.007(4) 0.018(4)
C30 0.041(5) 0.033(5) 0.049(6) -0.005(4) -0.009(4) 0.027(4)
C31 0.035(5) 0.028(5) 0.052(6) -0.006(4) 0.010(4) 0.017(4)
C32 0.026(4) 0.031(5) 0.029(4) -0.002(4) 0.001(3) 0.010(4)
C33 0.027(4) 0.031(5) 0.028(4) -0.005(3) -0.005(3) 0.016(4)
C34 0.020(4) 0.024(4) 0.027(4) 0.002(3) 0.001(3) 0.012(3)
C35 0.024(4) 0.019(4) 0.025(4) 0.003(3) 0.003(3) 0.011(3)
C36 0.025(4) 0.030(5) 0.036(5) -0.003(4) -0.001(4) 0.007(4)
C37 0.028(5) 0.038(5) 0.036(5) 0.001(4) 0.007(4) 0.013(4)
C38 0.027(5) 0.046(6) 0.028(5) -0.001(4) 0.001(4) 0.007(4)
C39 0.018(4) 0.022(4) 0.041(5) -0.003(4) 0.002(3) 0.011(3)
C40 0.031(5) 0.023(4) 0.027(4) -0.004(3) -0.003(4) 0.018(4)
N1 0.036(4) 0.044(5) 0.036(4) -0.002(3) -0.008(3) 0.023(4)
N2 0.032(4) 0.030(4) 0.044(4) 0.005(3) 0.002(3) 0.020(3)
N3 0.025(4) 0.027(4) 0.031(4) -0.001(3) -0.003(3) 0.014(3)
N4 0.023(3) 0.025(4) 0.033(4) -0.008(3) -0.002(3) 0.017(3)
N5 0.019(3) 0.023(4) 0.054(5) -0.011(3) -0.006(3) 0.012(3)
N6 0.119 0.094 0.087 0.024 0.036 0.076
O2 0.026(3) 0.043(4) 0.036(3) -0.003(3) 0.000(3) 0.012(3)
O3 0.037(4) 0.046(4) 0.028(4) 0.005(3) 0.005(3) 0.009(3)
O4 0.016(3) 0.038(3) 0.030(3) -0.003(3) -0.003(2) 0.010(3)
O5 0.033(3) 0.038(3) 0.024(3) 0.004(3) 0.000(3) 0.015(3)
O6 0.047(4) 0.056(4) 0.029(3) -0.016(3) -0.007(3) 0.018(4)
O7 0.051(4) 0.064(5) 0.044(4) 0.007(4) -0.017(3) 0.023(4)
O1 0.053(6) 0.084(7) 0.146(9) 0.027(6) -0.011(6) 0.017(5)
O9 0.112(7) 0.029(4) 0.077(6) 0.003(4) 0.012(5) 0.021(5)
O10 0.111 0.064 0.142 0.024 0.033 0.023
O11 0.111 0.136 0.142 0.007 -0.007 0.069
O12 0.27(3) 0.45(4) 0.133(15) -0.04(2) -0.004(17) -0.10(3)
O13 0.50(7) 0.50(7) 0.36(8) 0.000 0.000 0.25(3)
Zn1 0.0222(5) 0.0215(5) 0.0302(5) -0.0007(4) -0.0007(4) 0.0130(4)
Zn2 0.0314(6) 0.0330(6) 0.0344(6) -0.0005(4) -0.0087(4) 0.0157(5)

loop_
_atom_type_symbol
_atom_type_description
_atom_type_scat_dispersion_real
_atom_type_scat_dispersion_imag
_atom_type_scat_source
C C 0.0033 0.0016 'International Tables Vol C Tables 4.2.6.8 and 6.1.1.4'
H H 0.0000 0.0000 'International Tables Vol C Tables 4.2.6.8 and 6.1.1.4'
N N 0.0061 0.0033 'International Tables Vol C Tables 4.2.6.8 and 6.1.1.4'
O O 0.0106 0.0060 'International Tables Vol C Tables 4.2.6.8 and 6.1.1.4'
Zn Zn 0.2839 1.4301 'International Tables Vol C Tables 4.2.6.8 and 6.1.1.4'

loop_
_geom_angle_atom_site_label_1
_geom_angle_atom_site_label_2
_geom_angle_atom_site_label_3
_geom_angle
_geom_angle_site_symmetry_1
_geom_angle_site_symmetry_3
N1 C1 C2 124.4(9) . .
C3 C2 C1 119.3(9) . .
C2 C3 C4 116.7(8) . .
C2 C3 C29 123.0(8) . .
C4 C3 C29 120.3(8) . .
C5 C4 C3 119.5(9) . .
N1 C5 C4 124.2(9) . .
N2 C6 C7 123.1(8) . 3_665
C6 C7 C8 121.8(9) 2_655 .
C7 C8 C9 114.7(8) . .
C7 C8 C20 122.4(8) . .
C9 C8 C20 122.9(8) . .
C10 C9 C8 120.7(8) 2_655 .
N2 C10 C9 123.2(9) . 3_665
C12 C11 N3 111.0(8) . .
C11 C12 N4 106.1(7) . .
N4 C13 N3 110.9(7) . .
C15 C14 C19 120.0(8) . .
C15 C14 N4 119.7(7) . .
C19 C14 N4 120.3(7) . .
C14 C15 C16 120.3(8) . .
C17 C16 C15 119.9(8) . .
C16 C17 C18 119.6(7) . .
C16 C17 N5 120.6(7) . .
C18 C17 N5 119.8(7) . .
C17 C18 C19 120.5(8) . .
C14 C19 C18 119.7(8) . .
C21 C20 C25 116.7(7) . .
C21 C20 C8 122.1(8) . .
C25 C20 C8 121.1(8) . .
C22 C21 C20 122.3(8) . .
C23 C22 C21 119.9(8) . .
C22 C23 C24 119.2(7) . .
C22 C23 N5 119.7(7) . .
C24 C23 N5 121.1(7) . .
C25 C24 C23 120.6(8) . .
C24 C25 C20 121.3(8) . .
C27 C26 C31 118.5(7) . .
C27 C26 N5 122.0(8) . .
C31 C26 N5 119.4(8) . .
C28 C27 C26 121.3(8) 5_544 .
C27 C28 C29 121.4(8) 9_655 .
C28 C29 C30 117.6(8) . .
C28 C29 C3 122.0(8) . .
C30 C29 C3 120.4(8) . .
C31 C30 C29 121.0(8) 9_655 .
C26 C31 C30 120.2(8) . 5_544
C37 C32 C33 118.9(8) 6_554 6_554
C37 C32 C38 121.2(8) 6_554 .
C33 C32 C38 119.8(8) 6_554 .
C34 C33 C32 120.9(7) . 8_545
C33 C34 C35 119.3(7) . .
C33 C34 C39 120.8(7) . .
C35 C34 C39 119.9(7) . .
C36 C35 C34 119.4(7) . .
C36 C35 C40 118.3(7) . 8_544
C34 C35 C40 122.1(7) . 8_544
C37 C36 C35 119.8(8) . .
C32 C37 C36 121.7(8) 8_545 .
O7 C38 O6 121.6(9) . .
O7 C38 C32 119.7(9) . .
O6 C38 C32 118.6(9) . .
O3 C39 O2 123.3(7) . .
O3 C39 C34 121.4(7) . .
O2 C39 C34 115.3(7) . .
O5 C40 O4 122.7(7) . .
O5 C40 C35 122.3(7) . 6
O4 C40 C35 114.9(7) . 6
C1 N1 C5 115.8(8) . .
C1 N1 Zn2 123.2(6) . .
C5 N1 Zn2 120.3(6) . .
C6 N2 C10 116.5(7) . .
C6 N2 Zn1 121.4(6) . .
C10 N2 Zn1 121.7(6) . .
C13 N3 C11 105.0(7) . .
C13 N3 Zn1 123.7(5) . .
C11 N3 Zn1 128.6(6) . .
C13 N4 C12 106.9(6) . .
C13 N4 C14 126.2(7) . .
C12 N4 C14 126.8(7) . .
C26 N5 C17 119.5(6) . .
C26 N5 C23 119.7(6) . .
C17 N5 C23 117.6(7) . .
O9 N6 O10 122.6(12) . .
C39 O2 Zn1 112.1(5) . .
C40 O4 Zn1 124.6(5) . .
C40 O5 Zn2 144.0(5) . .
C38 O6 Zn2 98.5(6) . .
N6 O9 Zn2 131.2(8) . .
O2 Zn1 N3 118.4(3) . .
O2 Zn1 O4 95.4(2) . .
N3 Zn1 O4 102.7(2) . .
O2 Zn1 N2 108.6(3) . .
N3 Zn1 N2 121.7(3) . .
O4 Zn1 N2 105.2(3) . .
O9 Zn2 N1 102.8(4) . .
O9 Zn2 O6 108.3(3) . .
N1 Zn2 O6 146.7(3) . .
O9 Zn2 O5 92.5(3) . .
N1 Zn2 O5 99.4(3) . .
O6 Zn2 O5 91.0(2) . .
O9 Zn2 O1 91.6(4) . .
N1 Zn2 O1 86.5(3) . .
O6 Zn2 O1 81.1(3) . .
O5 Zn2 O1 171.9(3) . .

loop_
_geom_bond_atom_site_label_1
_geom_bond_atom_site_label_2
_geom_bond_distance
_geom_bond_site_symmetry_2
C1 N1 1.312(12) .
C1 C2 1.417(14) .
C2 C3 1.366(13) .
C3 C4 1.405(14) .
C3 C29 1.483(11) .
C4 C5 1.379(14) .
C5 N1 1.345(12) .
C6 N2 1.332(12) .
C6 C7 1.357(13) 3_665
C7 C8 1.385(13) .
C8 C9 1.387(13) .
C8 C20 1.467(11) .
C9 C10 1.377(12) 2_655
C10 N2 1.333(11) .
C11 C12 1.314(12) .
C11 N3 1.371(11) .
C12 N4 1.398(10) .
C13 N4 1.328(10) .
C13 N3 1.336(10) .
C14 C15 1.370(11) .
C14 C19 1.371(12) .
C14 N4 1.435(10) .
C15 C16 1.395(12) .
C16 C17 1.364(12) .
C17 C18 1.384(12) .
C17 N5 1.417(10) .
C18 C19 1.385(12) .
C20 C21 1.400(12) .
C20 C25 1.400(12) .
C21 C22 1.387(12) .
C22 C23 1.380(11) .
C23 C24 1.394(12) .
C23 N5 1.428(10) .
C24 C25 1.386(12) .
C26 C27 1.379(12) .
C26 C31 1.383(12) .
C26 N5 1.412(10) .
C27 C28 1.371(12) 5_544
C28 C29 1.374(13) .
C29 C30 1.399(12) .
C30 C31 1.387(11) 9_655
C32 C37 1.362(12) 6_554
C32 C33 1.394(12) 6_554
C32 C38 1.502(12) .
C33 C34 1.388(11) .
C34 C35 1.403(11) .
C34 C39 1.503(11) .
C35 C36 1.388(11) .
C35 C40 1.493(11) 8_544
C36 C37 1.385(12) .
C38 O7 1.251(12) .
C38 O6 1.262(12) .
C39 O3 1.223(10) .
C39 O2 1.294(10) .
C40 O5 1.234(9) .
C40 O4 1.276(10) .
N1 Zn2 2.053(7) .
N2 Zn1 2.022(7) .
N3 Zn1 1.971(7) .
N6 O9 1.190(14) .
N6 O10 1.255(14) .
O2 Zn1 1.949(6) .
O4 Zn1 1.988(5) .
O5 Zn2 2.099(6) .
O6 Zn2 2.072(7) .
O1 Zn2 2.260(10) .
O9 Zn2 1.965(8) .
